data_4342171
loop_
_publ_author_name
'Castro, Goretti'
'Bastida, Rufina'
'Mac\'ias, Alejandro'
'P\'erez-Lourido, Paulo'
'Platas-Iglesias, Carlos'
'Valencia, Laura'

_publ_section_title
;
 Lanthanide(III) Complexation with an Amide Derived Pyridinophane.
;
_journal_issue 4
_journal_name_full 'Inorganic chemistry'
_journal_page_first 1671
_journal_page_last 1683
_journal_paper_doi 10.1021/ic502653r
_journal_volume 54
_journal_year 2015
_chemical_formula_sum 'C27 H35 Br0.13 Eu N11.88 O12.63'
_chemical_formula_weight 889.87
_chemical_name_systematic
;
 ?
;
_space_group_IT_number 15
_symmetry_cell_setting monoclinic
_symmetry_space_group_name_Hall '-C 2yc'
_symmetry_space_group_name_H-M 'C 1 2/c 1'
_atom_sites_solution_hydrogens geom
_atom_sites_solution_primary direct
_atom_sites_solution_secondary difmap
_audit_creation_method SHELXL-97
_cell_angle_alpha 90.00
_cell_angle_beta 93.150(2)
_cell_angle_gamma 90.00
_cell_formula_units_Z 8
_cell_length_a 19.478(2)
_cell_length_b 16.6398(18)
_cell_length_c 21.093(2)
_cell_measurement_temperature 293(2)
_cell_volume 6826.1(12)
_computing_cell_refinement 'BRUKER Smart'
_computing_data_collection 'BRUKER Smart'
_computing_data_reduction 'BRUKER Shelxtl'
_computing_molecular_graphics 'ORTEP-3 for Windows (Farrugia, 1997)'
_computing_publication_material 'WinGX pulication routines (Farrugia, 1999)'
_computing_structure_refinement 'SHELXL-97 (Sheldrick, 1997)'
_computing_structure_solution 'SHELXS-97 (Sheldrick, 1997)'
_diffrn_ambient_temperature 293(2)
_diffrn_measured_fraction_theta_full 0.999
_diffrn_measured_fraction_theta_max 0.999
_diffrn_measurement_device_type 'BRUKER Smart CCD-1000'
_diffrn_measurement_method 'omega scans'
_diffrn_radiation_monochromator graphite
_diffrn_radiation_source 'fine-focus sealed tube'
_diffrn_radiation_type MoK\a
_diffrn_radiation_wavelength 0.71073
_diffrn_reflns_av_R_equivalents 0.0233
_diffrn_reflns_av_sigmaI/netI 0.0190
_diffrn_reflns_limit_h_max 23
_diffrn_reflns_limit_h_min -23
_diffrn_reflns_limit_k_max 19
_diffrn_reflns_limit_k_min -19
_diffrn_reflns_limit_l_max 25
_diffrn_reflns_limit_l_min -25
_diffrn_reflns_number 25590
_diffrn_reflns_theta_full 25.02
_diffrn_reflns_theta_max 25.02
_diffrn_reflns_theta_min 1.61
_exptl_absorpt_coefficient_mu 2.066
_exptl_absorpt_correction_T_max 0.6055
_exptl_absorpt_correction_T_min 0.4500
_exptl_absorpt_correction_type empirical
_exptl_absorpt_process_details sadabs
_exptl_crystal_colour colourless
_exptl_crystal_density_diffrn 1.732
_exptl_crystal_density_method 'not measured'
_exptl_crystal_description prism
_exptl_crystal_F_000 3588
_exptl_crystal_size_max 0.46
_exptl_crystal_size_mid 0.36
_exptl_crystal_size_min 0.27
_refine_diff_density_max 2.024
_refine_diff_density_min -1.158
_refine_diff_density_rms 0.106
_refine_ls_extinction_method none
_refine_ls_goodness_of_fit_ref 1.054
_refine_ls_hydrogen_treatment constr
_refine_ls_matrix_type full
_refine_ls_number_parameters 477
_refine_ls_number_reflns 6004
_refine_ls_number_restraints 10
_refine_ls_restrained_S_all 1.059
_refine_ls_R_factor_all 0.0567
_refine_ls_R_factor_gt 0.0449
_refine_ls_shift/su_max 0.002
_refine_ls_shift/su_mean 0.000
_refine_ls_structure_factor_coef Fsqd
_refine_ls_weighting_details 'calc w=1/[\s^2^(Fo^2^)+(0.0562P)^2^+55.9298P] where P=(Fo^2^+2Fc^2^)/3'
_refine_ls_weighting_scheme calc
_refine_ls_wR_factor_gt 0.1140
_refine_ls_wR_factor_ref 0.1256
_reflns_number_gt 4978
_reflns_number_total 6004
_reflns_threshold_expression >2sigma(I)
_cod_data_source_file ic502653r_si_002.cif
_cod_data_source_block Eu-TPPTAM
_cod_depositor_comments
;
The following automatic conversions were performed:

'_symmetry_cell_setting' value 'Monoclinic' changed to 'monoclinic'
according to
/usr/data/users/saulius/crontab/automatic-downloads/rss-feeds/ACS/lib/dictionaries/cif_core.dic
dictionary named 'cif_core.dic' version 2.4.2 from 2011-04-26.

Automatic conversion script
Id: cif_fix_values 3008 2015-01-20 13:52:24Z robertas 

 Adding full bibliography for 4342165--4342179.cif.
;
_cod_original_cell_volume 6826.2(12)
_cod_original_sg_symbol_H-M C2/c
_cod_database_code 4342171

loop_
_symmetry_equiv_pos_as_xyz
'x, y, z'
'-x, y, -z+1/2'
'x+1/2, y+1/2, z'
'-x+1/2, y+1/2, -z+1/2'
'-x, -y, -z'
'x, -y, z-1/2'
'-x+1/2, -y+1/2, -z'
'x+1/2, -y+1/2, z-1/2'

loop_
_atom_site_label
_atom_site_type_symbol
_atom_site_fract_x
_atom_site_fract_y
_atom_site_fract_z
_atom_site_U_iso_or_equiv
_atom_site_adp_type
_atom_site_occupancy
_atom_site_symmetry_multiplicity
_atom_site_calc_flag
_atom_site_refinement_flags
_atom_site_disorder_assembly
_atom_site_disorder_group
Eu1 Eu 0.753746(14) 0.109626(18) 0.124695(13) 0.04479(12) Uani 1 1 d . . .
C1 C 0.6755(3) 0.2925(4) 0.1642(3) 0.0578(16) Uani 1 1 d . . .
C2 C 0.6645(4) 0.3717(5) 0.1813(4) 0.074(2) Uani 1 1 d . . .
H2 H 0.6207 0.3940 0.1770 0.089 Uiso 1 1 calc R . .
C3 C 0.7196(4) 0.4170(5) 0.2050(4) 0.078(2) Uani 1 1 d . . .
H3 H 0.7138 0.4707 0.2156 0.093 Uiso 1 1 calc R . .
C4 C 0.7832(4) 0.3812(4) 0.2125(4) 0.073(2) Uani 1 1 d . . .
H4 H 0.8211 0.4104 0.2283 0.088 Uiso 1 1 calc R . .
C5 C 0.7901(3) 0.3011(4) 0.1963(3) 0.0579(16) Uani 1 1 d . . .
C6 C 0.8545(3) 0.2552(5) 0.2135(3) 0.0677(19) Uani 1 1 d . . .
H6A H 0.8930 0.2921 0.2173 0.081 Uiso 1 1 calc R . .
H6B H 0.8503 0.2294 0.2543 0.081 Uiso 1 1 calc R . .
C7 C 0.8929(3) 0.2339(4) 0.1078(3) 0.0616(17) Uani 1 1 d . . .
H7A H 0.8585 0.2721 0.0918 0.074 Uiso 1 1 calc R . .
H7B H 0.9348 0.2633 0.1190 0.074 Uiso 1 1 calc R . .
C8 C 0.9062(3) 0.1742(4) 0.0576(3) 0.0575(16) Uani 1 1 d . . .
C9 C 0.9602(4) 0.1806(5) 0.0188(4) 0.077(2) Uani 1 1 d . . .
H9 H 0.9899 0.2243 0.0224 0.092 Uiso 1 1 calc R . .
C10 C 0.9700(5) 0.1212(6) -0.0257(4) 0.086(3) Uani 1 1 d . . .
H10 H 1.0044 0.1264 -0.0543 0.104 Uiso 1 1 calc R . .
C11 C 0.9284(4) 0.0548(5) -0.0274(3) 0.072(2) Uani 1 1 d . . .
H11 H 0.9348 0.0136 -0.0563 0.087 Uiso 1 1 calc R . .
C12 C 0.8768(3) 0.0502(5) 0.0148(3) 0.0607(17) Uani 1 1 d . . .
C13 C 0.8373(3) -0.0259(5) 0.0240(4) 0.070(2) Uani 1 1 d . . .
H13A H 0.8390 -0.0589 -0.0138 0.085 Uiso 1 1 calc R . .
H13B H 0.8587 -0.0558 0.0593 0.085 Uiso 1 1 calc R . .
C14 C 0.7290(4) 0.0183(8) -0.0235(4) 0.106(4) Uani 1 1 d . . .
H14A H 0.7556 0.0610 -0.0415 0.127 Uiso 1 1 calc R . .
H14B H 0.7264 -0.0259 -0.0536 0.127 Uiso 1 1 calc R . .
C15 C 0.6584(4) 0.0480(5) -0.0138(3) 0.071(2) Uani 1 1 d . . .
C16 C 0.6073(4) 0.0477(5) -0.0630(4) 0.079(2) Uani 1 1 d . . .
H16 H 0.6166 0.0285 -0.1030 0.095 Uiso 1 1 calc R . .
C17 C 0.5447(4) 0.0755(5) -0.0514(4) 0.081(2) Uani 1 1 d . . .
H17 H 0.5109 0.0789 -0.0841 0.098 Uiso 1 1 calc R . .
C18 C 0.5307(4) 0.0993(4) 0.0092(4) 0.071(2) Uani 1 1 d . . .
H18 H 0.4869 0.1167 0.0183 0.085 Uiso 1 1 calc R . .
C19 C 0.5834(3) 0.0967(4) 0.0565(4) 0.0582(16) Uani 1 1 d . . .
C20 C 0.5718(3) 0.1083(4) 0.1261(4) 0.0639(18) Uani 1 1 d . . .
H20A H 0.5285 0.1360 0.1305 0.077 Uiso 1 1 calc R . .
H20B H 0.5689 0.0563 0.1464 0.077 Uiso 1 1 calc R . .
C21 C 0.6188(3) 0.2400(4) 0.1377(4) 0.0626(17) Uani 1 1 d . . .
H21A H 0.5752 0.2598 0.1515 0.075 Uiso 1 1 calc R . .
H21B H 0.6173 0.2425 0.0917 0.075 Uiso 1 1 calc R . .
C22 C 0.9215(3) 0.1367(5) 0.1914(3) 0.0632(17) Uani 1 1 d . . .
H22A H 0.9268 0.1439 0.2370 0.076 Uiso 1 1 calc R . .
H22B H 0.9652 0.1495 0.1738 0.076 Uiso 1 1 calc R . .
C23 C 0.9038(3) 0.0498(5) 0.1770(3) 0.0588(17) Uani 1 1 d . . .
C24 C 0.7339(5) -0.0829(6) 0.0623(5) 0.101(3) Uani 1 1 d . . .
H24A H 0.7707 -0.1186 0.0773 0.122 Uiso 1 1 calc R . .
H24B H 0.7080 -0.1101 0.0281 0.122 Uiso 1 1 calc R . .
C25 C 0.6875(3) -0.0687(5) 0.1152(4) 0.0669(18) Uani 1 1 d . . .
C26 C 0.6239(4) 0.1460(5) 0.2281(3) 0.0700(19) Uani 1 1 d . . .
H26A H 0.5960 0.0993 0.2364 0.084 Uiso 1 1 calc R . .
H26B H 0.6012 0.1927 0.2448 0.084 Uiso 1 1 calc R . .
C27 C 0.6930(4) 0.1364(5) 0.2626(3) 0.0648(18) Uani 1 1 d . . .
N1 N 0.7372(3) 0.2575(3) 0.1707(2) 0.0539(12) Uani 1 1 d . . .
N2 N 0.8683(3) 0.1932(3) 0.1651(2) 0.0537(12) Uani 1 1 d . . .
N3 N 0.8636(3) 0.1109(3) 0.0550(2) 0.0537(13) Uani 1 1 d . . .
N4 N 0.7645(3) -0.0095(4) 0.0368(3) 0.0683(16) Uani 1 1 d . . .
N5 N 0.6469(3) 0.0750(4) 0.0439(3) 0.0589(13) Uani 1 1 d . . .
N6 N 0.6280(3) 0.1555(3) 0.1582(3) 0.0538(12) Uani 1 1 d . . .
N7 N 0.9575(3) -0.0011(4) 0.1771(3) 0.081(2) Uani 1 1 d . . .
N8 N 0.6376(4) -0.1222(4) 0.1226(4) 0.089(2) Uani 1 1 d . . .
N9 N 0.6970(4) 0.1524(6) 0.3243(3) 0.098(2) Uani 1 1 d . . .
O1 O 0.8436(2) 0.0260(3) 0.1687(2) 0.0585(11) Uani 1 1 d . . .
O2 O 0.6969(2) -0.0114(3) 0.1519(2) 0.0616(11) Uani 1 1 d . . .
O3 O 0.7437(2) 0.1109(3) 0.2360(2) 0.0589(11) Uani 1 1 d . . .
N3N N 0.8853(4) -0.1290(7) -0.1356(4) 0.092(3) Uani 1 1 d . . .
O7N O 0.8325(4) -0.1404(7) -0.1082(4) 0.161(4) Uani 1 1 d . . .
O8N O 0.9215(4) -0.1914(6) -0.1424(4) 0.136(3) Uani 1 1 d . . .
O9N O 0.9015(5) -0.0692(6) -0.1584(5) 0.137(3) Uani 1 1 d . . .
N2N N 1.0000 -0.4296(6) -0.2500 0.070(2) Uani 1 2 d S . .
O4N O 0.9528(12) -0.4292(18) -0.2214(16) 0.149(11) Uani 0.50 1 d P . .
O5N O 0.9542(15) -0.4669(18) -0.2762(14) 0.205(12) Uani 0.50 1 d P . .
O6N O 0.9862(12) -0.3908(19) -0.2057(11) 0.158(11) Uani 0.50 1 d P . .
N1N N 0.7473(4) 0.2655(4) 0.0084(3) 0.0185(15) Uani 0.50 1 d PU . .
O1N O 0.7392(3) 0.2106(3) 0.0375(3) 0.0777(14) Uani 1 1 d . . .
O2N O 0.7564(9) 0.1714(10) -0.0462(7) 0.126(5) Uani 0.50 1 d P . .
Br1 Br 0.57830(15) 0.29152(19) 0.36233(14) 0.0596(17) Uiso 0.133(5) 1 d P A 1
N4N N 0.57830(15) 0.29152(19) 0.36233(14) 0.0596(17) Uiso 0.867(5) 1 d PD A 2
O10N O 0.5788(6) 0.2241(7) 0.3797(6) 0.174(5) Uiso 0.867(5) 1 d PD A 2
O11N O 0.6152(8) 0.3221(11) 0.3922(7) 0.236(7) Uiso 0.867(5) 1 d PD A 2
O12N O 0.5440(6) 0.3175(7) 0.3218(5) 0.161(4) Uiso 0.867(5) 1 d PD A 2
O1W O 0.6311(6) -0.2340(7) 0.0111(6) 0.186(4) Uiso 1 1 d . . .

loop_
_atom_site_aniso_label
_atom_site_aniso_U_11
_atom_site_aniso_U_22
_atom_site_aniso_U_33
_atom_site_aniso_U_23
_atom_site_aniso_U_13
_atom_site_aniso_U_12
Eu1 0.04017(18) 0.0507(2) 0.04303(18) 0.00030(13) -0.00216(12) 0.00347(12)
C1 0.053(4) 0.055(4) 0.064(4) -0.007(3) -0.008(3) 0.007(3)
C2 0.072(5) 0.067(5) 0.082(5) -0.017(4) -0.011(4) 0.017(4)
C3 0.082(5) 0.062(4) 0.088(6) -0.025(4) 0.001(4) 0.009(4)
C4 0.076(5) 0.070(5) 0.071(5) -0.022(4) -0.011(4) -0.004(4)
C5 0.057(4) 0.064(4) 0.051(4) -0.014(3) -0.010(3) 0.003(3)
C6 0.054(4) 0.078(5) 0.069(4) -0.024(4) -0.016(3) 0.010(3)
C7 0.049(4) 0.065(4) 0.071(4) 0.008(3) -0.005(3) -0.005(3)
C8 0.049(3) 0.071(4) 0.052(4) 0.008(3) 0.001(3) 0.004(3)
C9 0.063(4) 0.083(5) 0.086(5) 0.024(5) 0.012(4) 0.002(4)
C10 0.082(6) 0.113(7) 0.067(5) 0.022(5) 0.031(4) 0.022(5)
C11 0.073(5) 0.095(6) 0.050(4) -0.001(4) 0.014(3) 0.015(4)
C12 0.051(4) 0.086(5) 0.044(3) -0.004(3) 0.000(3) 0.010(3)
C13 0.058(4) 0.083(5) 0.071(5) -0.027(4) 0.009(3) 0.004(4)
C14 0.068(5) 0.188(11) 0.060(5) -0.047(6) -0.008(4) 0.006(6)
C15 0.061(4) 0.092(5) 0.060(4) -0.005(4) -0.011(3) -0.015(4)
C16 0.075(5) 0.091(6) 0.068(5) -0.004(4) -0.020(4) -0.020(4)
C17 0.073(5) 0.078(5) 0.088(6) 0.014(5) -0.038(4) -0.020(4)
C18 0.052(4) 0.059(4) 0.099(6) 0.017(4) -0.018(4) -0.012(3)
C19 0.045(3) 0.051(4) 0.077(5) 0.007(3) -0.010(3) -0.007(3)
C20 0.040(3) 0.065(4) 0.087(5) 0.002(4) 0.002(3) 0.003(3)
C21 0.048(4) 0.056(4) 0.082(5) -0.002(3) -0.007(3) 0.011(3)
C22 0.046(3) 0.086(5) 0.055(4) -0.007(4) -0.013(3) 0.009(3)
C23 0.051(4) 0.084(5) 0.041(3) 0.000(3) -0.005(3) 0.019(3)
C24 0.070(5) 0.080(6) 0.156(9) -0.052(6) 0.028(6) -0.015(4)
C25 0.048(4) 0.060(4) 0.091(5) 0.004(4) -0.009(3) 0.003(3)
C26 0.054(4) 0.088(5) 0.069(5) 0.000(4) 0.013(3) 0.013(4)
C27 0.068(4) 0.074(4) 0.053(4) 0.007(3) 0.007(3) 0.015(4)
N1 0.054(3) 0.056(3) 0.050(3) -0.007(2) -0.008(2) 0.007(2)
N2 0.047(3) 0.062(3) 0.051(3) -0.005(2) -0.009(2) 0.005(2)
N3 0.047(3) 0.072(4) 0.042(3) 0.002(2) 0.000(2) 0.004(3)
N4 0.054(3) 0.082(4) 0.070(4) -0.026(3) 0.002(3) -0.003(3)
N5 0.050(3) 0.067(3) 0.059(3) -0.002(3) -0.007(2) -0.004(3)
N6 0.044(3) 0.057(3) 0.060(3) 0.002(2) -0.001(2) 0.007(2)
N7 0.063(4) 0.100(5) 0.078(4) -0.017(4) -0.013(3) 0.033(4)
N8 0.064(4) 0.077(5) 0.123(6) -0.001(4) -0.007(4) -0.021(3)
N9 0.089(5) 0.148(7) 0.057(4) -0.010(4) 0.010(3) 0.037(5)
O1 0.052(3) 0.065(3) 0.058(3) 0.007(2) 0.000(2) 0.014(2)
O2 0.058(3) 0.053(3) 0.074(3) 0.005(2) 0.004(2) -0.001(2)
O3 0.058(3) 0.073(3) 0.046(2) 0.003(2) 0.008(2) 0.019(2)
N3N 0.062(5) 0.139(8) 0.075(5) -0.045(5) -0.009(4) 0.003(5)
O7N 0.088(5) 0.297(13) 0.099(5) -0.072(7) 0.014(4) -0.007(6)
O8N 0.100(6) 0.169(8) 0.139(7) -0.013(6) 0.000(5) -0.011(6)
O9N 0.130(7) 0.123(7) 0.154(8) -0.050(6) -0.027(6) 0.010(6)
N2N 0.051(6) 0.079(6) 0.079(7) 0.000 0.004(5) 0.000
O4N 0.079(13) 0.19(3) 0.18(3) 0.06(2) 0.064(17) 0.029(14)
O5N 0.18(2) 0.25(3) 0.18(2) -0.02(2) -0.027(18) -0.11(2)
O6N 0.101(15) 0.28(3) 0.096(12) -0.066(16) 0.027(11) -0.006(17)
N1N 0.0195(16) 0.0185(18) 0.0175(17) 0.0023(10) 0.0005(10) 0.0002(10)
O1N 0.075(3) 0.084(4) 0.074(3) 0.018(3) 0.002(3) -0.001(3)
O2N 0.158(14) 0.126(12) 0.093(9) 0.051(9) 0.009(9) 0.013(10)

loop_
_atom_type_symbol
_atom_type_description
_atom_type_scat_dispersion_real
_atom_type_scat_dispersion_imag
_atom_type_scat_source
C C 0.0033 0.0016 'International Tables Vol C Tables 4.2.6.8 and 6.1.1.4'
H H 0.0000 0.0000 'International Tables Vol C Tables 4.2.6.8 and 6.1.1.4'
N N 0.0061 0.0033 'International Tables Vol C Tables 4.2.6.8 and 6.1.1.4'
O O 0.0106 0.0060 'International Tables Vol C Tables 4.2.6.8 and 6.1.1.4'
Eu Eu -0.1578 3.6682 'International Tables Vol C Tables 4.2.6.8 and 6.1.1.4'
Br Br -0.2901 2.4595 'International Tables Vol C Tables 4.2.6.8 and 6.1.1.4'

loop_
_geom_angle_atom_site_label_1
_geom_angle_atom_site_label_2
_geom_angle_atom_site_label_3
_geom_angle
_geom_angle_site_symmetry_1
_geom_angle_site_symmetry_3
O3 Eu1 O2 72.77(17) . .
O3 Eu1 O1 73.60(15) . .
O2 Eu1 O1 75.75(15) . .
O3 Eu1 O1N 135.48(17) . .
O2 Eu1 O1N 135.28(17) . .
O1 Eu1 O1N 137.00(16) . .
O3 Eu1 N3 131.36(15) . .
O2 Eu1 N3 122.54(16) . .
O1 Eu1 N3 67.96(15) . .
O1N Eu1 N3 69.49(17) . .
O3 Eu1 N1 67.24(16) . .
O2 Eu1 N1 128.62(16) . .
O1 Eu1 N1 119.77(15) . .
O1N Eu1 N1 68.70(17) . .
N3 Eu1 N1 108.04(17) . .
O3 Eu1 N5 121.94(17) . .
O2 Eu1 N5 67.46(17) . .
O1 Eu1 N5 130.58(17) . .
O1N Eu1 N5 67.84(18) . .
N3 Eu1 N5 105.68(16) . .
N1 Eu1 N5 108.91(16) . .
O3 Eu1 N6 67.14(15) . .
O2 Eu1 N6 74.66(16) . .
O1 Eu1 N6 136.15(15) . .
O1N Eu1 N6 86.24(17) . .
N3 Eu1 N6 155.73(16) . .
N1 Eu1 N6 60.97(16) . .
N5 Eu1 N6 62.76(17) . .
O3 Eu1 N2 78.26(16) . .
O2 Eu1 N2 137.64(16) . .
O1 Eu1 N2 66.73(16) . .
O1N Eu1 N2 86.86(17) . .
N3 Eu1 N2 59.95(16) . .
N1 Eu1 N2 61.94(15) . .
N5 Eu1 N2 154.49(17) . .
N6 Eu1 N2 120.91(16) . .
O3 Eu1 N4 133.90(18) . .
O2 Eu1 N4 66.64(18) . .
O1 Eu1 N4 76.04(17) . .
O1N Eu1 N4 89.9(2) . .
N3 Eu1 N4 62.43(17) . .
N1 Eu1 N4 158.60(18) . .
N5 Eu1 N4 59.86(17) . .
N6 Eu1 N4 119.21(16) . .
N2 Eu1 N4 119.39(16) . .
O3 Eu1 C23 77.67(15) . .
O2 Eu1 C23 94.65(18) . .
O1 Eu1 C23 18.95(18) . .
O1N Eu1 C23 121.61(18) . .
N3 Eu1 C23 56.66(16) . .
N1 Eu1 C23 106.57(17) . .
N5 Eu1 C23 144.02(18) . .
N6 Eu1 C23 144.81(16) . .
N2 Eu1 C23 48.65(18) . .
N4 Eu1 C23 84.62(17) . .
O3 Eu1 C27 18.41(16) . .
O2 Eu1 C27 72.66(18) . .
O1 Eu1 C27 91.53(16) . .
O1N Eu1 C27 122.59(18) . .
N3 Eu1 C27 147.28(17) . .
N1 Eu1 C27 59.24(18) . .
N5 Eu1 C27 107.00(18) . .
N6 Eu1 C27 48.88(17) . .
N2 Eu1 C27 88.98(18) . .
N4 Eu1 C27 139.2(2) . .
C23 Eu1 C27 95.99(17) . .
N1 C1 C2 122.6(6) . .
N1 C1 C21 115.3(6) . .
C2 C1 C21 122.1(6) . .
C3 C2 C1 118.9(7) . .
C3 C2 H2 120.5 . .
C1 C2 H2 120.5 . .
C4 C3 C2 118.9(7) . .
C4 C3 H3 120.6 . .
C2 C3 H3 120.6 . .
C3 C4 C5 119.1(7) . .
C3 C4 H4 120.4 . .
C5 C4 H4 120.4 . .
N1 C5 C4 122.3(6) . .
N1 C5 C6 115.7(6) . .
C4 C5 C6 121.6(6) . .
N2 C6 C5 111.7(5) . .
N2 C6 H6A 109.3 . .
C5 C6 H6A 109.3 . .
N2 C6 H6B 109.3 . .
C5 C6 H6B 109.3 . .
H6A C6 H6B 107.9 . .
C8 C7 N2 110.5(6) . .
C8 C7 H7A 109.5 . .
N2 C7 H7A 109.5 . .
C8 C7 H7B 109.5 . .
N2 C7 H7B 109.5 . .
H7A C7 H7B 108.1 . .
N3 C8 C9 122.1(7) . .
N3 C8 C7 115.0(6) . .
C9 C8 C7 122.8(7) . .
C8 C9 C10 119.2(8) . .
C8 C9 H9 120.4 . .
C10 C9 H9 120.4 . .
C11 C10 C9 119.4(7) . .
C11 C10 H10 120.3 . .
C9 C10 H10 120.3 . .
C10 C11 C12 118.6(8) . .
C10 C11 H11 120.7 . .
C12 C11 H11 120.7 . .
N3 C12 C11 122.2(7) . .
N3 C12 C13 115.6(6) . .
C11 C12 C13 121.8(7) . .
N4 C13 C12 111.8(6) . .
N4 C13 H13A 109.3 . .
C12 C13 H13A 109.3 . .
N4 C13 H13B 109.3 . .
C12 C13 H13B 109.3 . .
H13A C13 H13B 107.9 . .
C15 C14 N4 112.0(6) . .
C15 C14 H14A 109.2 . .
N4 C14 H14A 109.2 . .
C15 C14 H14B 109.2 . .
N4 C14 H14B 109.2 . .
H14A C14 H14B 107.9 . .
N5 C15 C16 122.1(7) . .
N5 C15 C14 116.4(6) . .
C16 C15 C14 121.5(7) . .
C17 C16 C15 118.8(8) . .
C17 C16 H16 120.6 . .
C15 C16 H16 120.6 . .
C16 C17 C18 119.8(7) . .
C16 C17 H17 120.1 . .
C18 C17 H17 120.1 . .
C17 C18 C19 118.5(8) . .
C17 C18 H18 120.7 . .
C19 C18 H18 120.7 . .
N5 C19 C18 121.6(7) . .
N5 C19 C20 114.8(6) . .
C18 C19 C20 123.3(7) . .
N6 C20 C19 111.5(5) . .
N6 C20 H20A 109.3 . .
C19 C20 H20A 109.3 . .
N6 C20 H20B 109.3 . .
C19 C20 H20B 109.3 . .
H20A C20 H20B 108.0 . .
N6 C21 C1 111.8(5) . .
N6 C21 H21A 109.3 . .
C1 C21 H21A 109.3 . .
N6 C21 H21B 109.3 . .
C1 C21 H21B 109.3 . .
H21A C21 H21B 107.9 . .
N2 C22 C23 112.5(5) . .
N2 C22 H22A 109.1 . .
C23 C22 H22A 109.1 . .
N2 C22 H22B 109.1 . .
C23 C22 H22B 109.1 . .
H22A C22 H22B 107.8 . .
O1 C23 N7 121.8(7) . .
O1 C23 C22 122.4(6) . .
N7 C23 C22 115.6(6) . .
O1 C23 Eu1 38.6(3) . .
N7 C23 Eu1 152.2(5) . .
C22 C23 Eu1 88.0(3) . .
N4 C24 C25 114.5(7) . .
N4 C24 H24A 108.6 . .
C25 C24 H24A 108.6 . .
N4 C24 H24B 108.6 . .
C25 C24 H24B 108.6 . .
H24A C24 H24B 107.6 . .
O2 C25 N8 121.7(8) . .
O2 C25 C24 121.0(7) . .
N8 C25 C24 117.2(7) . .
O2 C25 Eu1 37.7(3) . .
N8 C25 Eu1 153.5(6) . .
C24 C25 Eu1 86.3(5) . .
N6 C26 C27 113.3(5) . .
N6 C26 H26A 108.9 . .
C27 C26 H26A 108.9 . .
N6 C26 H26B 108.9 . .
C27 C26 H26B 108.9 . .
H26A C26 H26B 107.7 . .
O3 C27 N9 120.7(7) . .
O3 C27 C26 122.2(6) . .
N9 C27 C26 117.1(6) . .
O3 C27 Eu1 37.2(3) . .
N9 C27 Eu1 155.1(6) . .
C26 C27 Eu1 86.6(4) . .
C1 N1 C5 118.1(6) . .
C1 N1 Eu1 119.3(4) . .
C5 N1 Eu1 122.4(4) . .
C22 N2 C6 109.3(5) . .
C22 N2 C7 110.0(5) . .
C6 N2 C7 108.7(6) . .
C22 N2 Eu1 109.7(4) . .
C6 N2 Eu1 113.2(4) . .
C7 N2 Eu1 105.9(4) . .
C8 N3 C12 118.2(6) . .
C8 N3 Eu1 120.0(4) . .
C12 N3 Eu1 121.8(4) . .
C24 N4 C13 108.9(6) . .
C24 N4 C14 113.0(7) . .
C13 N4 C14 107.8(6) . .
C24 N4 Eu1 107.9(5) . .
C13 N4 Eu1 111.5(4) . .
C14 N4 Eu1 107.8(5) . .
C15 N5 C19 118.8(6) . .
C15 N5 Eu1 119.4(4) . .
C19 N5 Eu1 120.9(4) . .
C21 N6 C20 107.2(5) . .
C21 N6 C26 112.2(6) . .
C20 N6 C26 108.5(5) . .
C21 N6 Eu1 106.9(4) . .
C20 N6 Eu1 113.0(4) . .
C26 N6 Eu1 109.2(4) . .
C23 O1 Eu1 122.4(4) . .
C25 O2 Eu1 123.8(5) . .
C27 O3 Eu1 124.4(4) . .
O9N N3N O7N 126.0(13) . .
O9N N3N O8N 119.4(10) . .
O7N N3N O8N 114.4(12) . .
O4N N2N O4N 179(3) 2_754 .
O4N N2N O6N 49.1(17) 2_754 2_754
O4N N2N O6N 130.5(17) . 2_754
O4N N2N O6N 130.5(17) 2_754 .
O4N N2N O6N 49.1(17) . .
O6N N2N O6N 114(3) 2_754 .
O4N N2N O5N 111.3(18) 2_754 .
O4N N2N O5N 69.0(18) . .
O6N N2N O5N 96.6(19) 2_754 .
O6N N2N O5N 117.0(17) . .
O4N N2N O5N 69.0(18) 2_754 2_754
O4N N2N O5N 111.3(18) . 2_754
O6N N2N O5N 117.0(17) 2_754 2_754
O6N N2N O5N 96.6(19) . 2_754
O5N N2N O5N 117(3) . 2_754
O6N O4N N2N 68(2) . .
O6N O4N O5N 125(3) . .
N2N O4N O5N 58.0(17) . .
N2N O5N O4N 53.0(12) . .
N2N O5N O6N 41.3(10) . 2_754
O4N O5N O6N 83.9(18) . 2_754
O4N O6N N2N 63(2) . .
O4N O6N O5N 84(3) . 2_754
N2N O6N O5N 42.1(12) . 2_754
N1N N1N O1N 75.5(14) 7_655 7_655
N1N N1N O1N 71.1(13) 7_655 .
O1N N1N O1N 146.5(6) 7_655 .
N1N N1N O2N 173.3(19) 7_655 7_655
O1N N1N O2N 105.5(8) 7_655 7_655
O1N N1N O2N 107.7(8) . 7_655
N1N O1N N1N 33.5(6) 7_655 .
N1N O1N Eu1 151.1(5) 7_655 .
N1N O1N Eu1 160.3(6) . .

loop_
_geom_bond_atom_site_label_1
_geom_bond_atom_site_label_2
_geom_bond_distance
_geom_bond_site_symmetry_2
Eu1 O3 2.367(4) .
Eu1 O2 2.384(4) .
Eu1 O1 2.385(4) .
Eu1 O1N 2.496(5) .
Eu1 N3 2.662(5) .
Eu1 N1 2.671(5) .
Eu1 N5 2.680(5) .
Eu1 N6 2.695(5) .
Eu1 N2 2.725(5) .
Eu1 N4 2.730(6) .
Eu1 C23 3.224(6) .
Eu1 C27 3.231(7) .
C1 N1 1.336(8) .
C1 C2 1.387(10) .
C1 C21 1.493(9) .
C2 C3 1.382(11) .
C2 H2 0.9300 .
C3 C4 1.377(11) .
C3 H3 0.9300 .
C4 C5 1.384(10) .
C4 H4 0.9300 .
C5 N1 1.349(8) .
C5 C6 1.496(9) .
C6 N2 1.486(8) .
C6 H6A 0.9700 .
C6 H6B 0.9700 .
C7 C8 1.486(10) .
C7 N2 1.488(8) .
C7 H7A 0.9700 .
C7 H7B 0.9700 .
C8 N3 1.339(8) .
C8 C9 1.372(10) .
C9 C10 1.383(12) .
C9 H9 0.9300 .
C10 C11 1.371(12) .
C10 H10 0.9300 .
C11 C12 1.380(9) .
C11 H11 0.9300 .
C12 N3 1.353(8) .
C12 C13 1.500(10) .
C13 N4 1.483(8) .
C13 H13A 0.9700 .
C13 H13B 0.9700 .
C14 C15 1.485(11) .
C14 N4 1.489(10) .
C14 H14A 0.9700 .
C14 H14B 0.9700 .
C15 N5 1.328(9) .
C15 C16 1.399(10) .
C16 C17 1.338(12) .
C16 H16 0.9300 .
C17 C18 1.381(12) .
C17 H17 0.9300 .
C18 C19 1.392(9) .
C18 H18 0.9300 .
C19 N5 1.328(8) .
C19 C20 1.510(11) .
C20 N6 1.480(8) .
C20 H20A 0.9700 .
C20 H20B 0.9700 .
C21 N6 1.480(8) .
C21 H21A 0.9700 .
C21 H21B 0.9700 .
C22 N2 1.484(8) .
C22 C23 1.514(10) .
C22 H22A 0.9700 .
C22 H22B 0.9700 .
C23 O1 1.241(8) .
C23 N7 1.346(8) .
C24 N4 1.473(11) .
C24 C25 1.492(12) .
C24 H24A 0.9700 .
C24 H24B 0.9700 .
C25 O2 1.235(9) .
C25 N8 1.333(9) .
C26 N6 1.490(9) .
C26 C27 1.503(10) .
C26 H26A 0.9700 .
C26 H26B 0.9700 .
C27 O3 1.236(8) .
C27 N9 1.325(9) .
N3N O9N 1.157(12) .
N3N O7N 1.222(11) .
N3N O8N 1.269(12) .
N2N O4N 1.13(2) 2_754
N2N O4N 1.13(2) .
N2N O6N 1.18(2) 2_754
N2N O6N 1.18(2) .
N2N O5N 1.20(2) .
N2N O5N 1.20(2) 2_754
O4N O6N 0.96(3) .
O4N O5N 1.32(3) .
O5N O6N 1.77(4) 2_754
O6N O5N 1.77(4) 2_754
N1N N1N 0.636(12) 7_655
N1N O1N 1.091(9) 7_655
N1N O1N 1.117(9) .
N1N O2N 1.324(18) 7_655
O1N N1N 1.091(9) 7_655
O2N N1N 1.324(18) 7_655
O10N O11N 1.79(2) .

loop_
_geom_torsion_atom_site_label_1
_geom_torsion_atom_site_label_2
_geom_torsion_atom_site_label_3
_geom_torsion_atom_site_label_4
_geom_torsion
_geom_torsion_site_symmetry_1
_geom_torsion_site_symmetry_4
N1 C1 C2 C3 1.3(12) . .
C21 C1 C2 C3 -179.3(8) . .
C1 C2 C3 C4 -2.0(13) . .
C2 C3 C4 C5 -0.1(13) . .
C3 C4 C5 N1 2.9(12) . .
C3 C4 C5 C6 -169.5(8) . .
N1 C5 C6 N2 39.5(9) . .
C4 C5 C6 N2 -147.6(7) . .
N2 C7 C8 N3 34.5(8) . .
N2 C7 C8 C9 -142.2(6) . .
N3 C8 C9 C10 1.9(11) . .
C7 C8 C9 C10 178.4(7) . .
C8 C9 C10 C11 -4.3(12) . .
C9 C10 C11 C12 1.4(12) . .
C10 C11 C12 N3 3.9(11) . .
C10 C11 C12 C13 -169.1(7) . .
N3 C12 C13 N4 41.3(8) . .
C11 C12 C13 N4 -145.3(7) . .
N4 C14 C15 N5 25.3(12) . .
N4 C14 C15 C16 -154.9(8) . .
N5 C15 C16 C17 0.0(13) . .
C14 C15 C16 C17 -179.8(9) . .
C15 C16 C17 C18 -3.9(12) . .
C16 C17 C18 C19 2.7(11) . .
C17 C18 C19 N5 2.6(10) . .
C17 C18 C19 C20 -170.0(7) . .
N5 C19 C20 N6 45.5(8) . .
C18 C19 C20 N6 -141.4(6) . .
N1 C1 C21 N6 33.9(9) . .
C2 C1 C21 N6 -145.5(7) . .
N2 C22 C23 O1 -27.6(9) . .
N2 C22 C23 N7 155.9(6) . .
N2 C22 C23 Eu1 -9.0(5) . .
O3 Eu1 C23 O1 75.3(5) . .
O2 Eu1 C23 O1 4.1(5) . .
O1N Eu1 C23 O1 -148.4(4) . .
N3 Eu1 C23 O1 -122.2(5) . .
N1 Eu1 C23 O1 136.8(5) . .
N5 Eu1 C23 O1 -53.0(6) . .
N6 Eu1 C23 O1 73.9(6) . .
N2 Eu1 C23 O1 160.5(5) . .
N4 Eu1 C23 O1 -61.9(5) . .
C27 Eu1 C23 O1 77.1(5) . .
O3 Eu1 C23 N7 131.2(12) . .
O2 Eu1 C23 N7 59.9(12) . .
O1 Eu1 C23 N7 55.8(11) . .
O1N Eu1 C23 N7 -92.6(12) . .
N3 Eu1 C23 N7 -66.4(11) . .
N1 Eu1 C23 N7 -167.4(11) . .
N5 Eu1 C23 N7 2.8(13) . .
N6 Eu1 C23 N7 129.8(11) . .
N2 Eu1 C23 N7 -143.7(12) . .
N4 Eu1 C23 N7 -6.0(11) . .
C27 Eu1 C23 N7 133.0(11) . .
O3 Eu1 C23 C22 -79.1(4) . .
O2 Eu1 C23 C22 -150.3(4) . .
O1 Eu1 C23 C22 -154.4(7) . .
O1N Eu1 C23 C22 57.2(4) . .
N3 Eu1 C23 C22 83.4(4) . .
N1 Eu1 C23 C22 -17.7(4) . .
N5 Eu1 C23 C22 152.5(4) . .
N6 Eu1 C23 C22 -80.5(5) . .
N2 Eu1 C23 C22 6.0(3) . .
N4 Eu1 C23 C22 143.7(4) . .
C27 Eu1 C23 C22 -77.3(4) . .
N4 C24 C25 O2 -30.1(12) . .
N4 C24 C25 N8 152.6(7) . .
N4 C24 C25 Eu1 -14.6(7) . .
O3 Eu1 C25 O2 11.7(5) . .
O1 Eu1 C25 O2 84.7(5) . .
O1N Eu1 C25 O2 -137.4(5) . .
N3 Eu1 C25 O2 146.0(5) . .
N1 Eu1 C25 O2 -38.4(6) . .
N5 Eu1 C25 O2 -116.2(5) . .
N6 Eu1 C25 O2 -55.2(5) . .
N2 Eu1 C25 O2 83.0(6) . .
N4 Eu1 C25 O2 167.6(6) . .
C23 Eu1 C25 O2 89.4(5) . .
C27 Eu1 C25 O2 -6.7(5) . .
O3 Eu1 C25 N8 59.7(13) . .
O2 Eu1 C25 N8 48.0(12) . .
O1 Eu1 C25 N8 132.7(13) . .
O1N Eu1 C25 N8 -89.4(13) . .
N3 Eu1 C25 N8 -166.0(13) . .
N1 Eu1 C25 N8 9.6(15) . .
N5 Eu1 C25 N8 -68.2(13) . .
N6 Eu1 C25 N8 -7.2(13) . .
N2 Eu1 C25 N8 131.0(12) . .
N4 Eu1 C25 N8 -144.4(14) . .
C23 Eu1 C25 N8 137.4(13) . .
C27 Eu1 C25 N8 41.3(13) . .
O3 Eu1 C25 C24 -146.4(5) . .
O2 Eu1 C25 C24 -158.1(8) . .
O1 Eu1 C25 C24 -73.4(5) . .
O1N Eu1 C25 C24 64.5(6) . .
N3 Eu1 C25 C24 -12.1(6) . .
N1 Eu1 C25 C24 163.5(5) . .
N5 Eu1 C25 C24 85.7(6) . .
N6 Eu1 C25 C24 146.7(5) . .
N2 Eu1 C25 C24 -75.1(6) . .
N4 Eu1 C25 C24 9.5(5) . .
C23 Eu1 C25 C24 -68.7(5) . .
C27 Eu1 C25 C24 -164.8(5) . .
N6 C26 C27 O3 -23.9(11) . .
N6 C26 C27 N9 159.6(8) . .
N6 C26 C27 Eu1 -12.4(6) . .
O2 Eu1 C27 O3 87.5(6) . .
O1 Eu1 C27 O3 12.9(6) . .
O1N Eu1 C27 O3 -139.4(5) . .
N3 Eu1 C27 O3 -36.3(8) . .
N1 Eu1 C27 O3 -111.3(6) . .
N5 Eu1 C27 O3 146.4(6) . .
N6 Eu1 C27 O3 172.0(7) . .
N2 Eu1 C27 O3 -53.8(6) . .
N4 Eu1 C27 O3 83.1(6) . .
C23 Eu1 C27 O3 -5.6(6) . .
O3 Eu1 C27 N9 33.5(13) . .
O2 Eu1 C27 N9 121.0(14) . .
O1 Eu1 C27 N9 46.5(14) . .
O1N Eu1 C27 N9 -105.8(14) . .
N3 Eu1 C27 N9 -2.8(16) . .
N1 Eu1 C27 N9 -77.7(14) . .
N5 Eu1 C27 N9 180.0(14) . .
N6 Eu1 C27 N9 -154.5(15) . .
N2 Eu1 C27 N9 -20.2(14) . .
N4 Eu1 C27 N9 116.7(14) . .
C23 Eu1 C27 N9 28.0(14) . .
O3 Eu1 C27 C26 -163.7(9) . .
O2 Eu1 C27 C26 -76.2(5) . .
O1 Eu1 C27 C26 -150.8(5) . .
O1N Eu1 C27 C26 56.9(5) . .
N3 Eu1 C27 C26 160.0(4) . .
N1 Eu1 C27 C26 85.0(5) . .
N5 Eu1 C27 C26 -17.3(5) . .
N6 Eu1 C27 C26 8.3(4) . .
N2 Eu1 C27 C26 142.5(5) . .
N4 Eu1 C27 C26 -80.6(5) . .
C23 Eu1 C27 C26 -169.3(5) . .
C2 C1 N1 C5 1.5(10) . .
C21 C1 N1 C5 -177.9(6) . .
C2 C1 N1 Eu1 -173.7(6) . .
C21 C1 N1 Eu1 6.9(8) . .
C4 C5 N1 C1 -3.6(10) . .
C6 C5 N1 C1 169.3(6) . .
C4 C5 N1 Eu1 171.4(6) . .
C6 C5 N1 Eu1 -15.8(8) . .
O3 Eu1 N1 C1 -101.8(5) . .
O2 Eu1 N1 C1 -60.1(5) . .
O1 Eu1 N1 C1 -155.5(5) . .
O1N Eu1 N1 C1 71.6(5) . .
N3 Eu1 N1 C1 130.1(5) . .
N5 Eu1 N1 C1 15.7(5) . .
N6 Eu1 N1 C1 -26.2(5) . .
N2 Eu1 N1 C1 169.7(5) . .
N4 Eu1 N1 C1 70.3(7) . .
C23 Eu1 N1 C1 -170.3(5) . .
C27 Eu1 N1 C1 -83.2(5) . .
O3 Eu1 N1 C5 83.3(5) . .
O2 Eu1 N1 C5 125.0(5) . .
O1 Eu1 N1 C5 29.6(5) . .
O1N Eu1 N1 C5 -103.4(5) . .
N3 Eu1 N1 C5 -44.8(5) . .
N5 Eu1 N1 C5 -159.2(5) . .
N6 Eu1 N1 C5 158.8(5) . .
N2 Eu1 N1 C5 -5.2(5) . .
N4 Eu1 N1 C5 -104.7(6) . .
C23 Eu1 N1 C5 14.7(5) . .
C27 Eu1 N1 C5 101.9(5) . .
C23 C22 N2 C6 136.0(6) . .
C23 C22 N2 C7 -104.7(6) . .
C23 C22 N2 Eu1 11.3(6) . .
C5 C6 N2 C22 -166.0(6) . .
C5 C6 N2 C7 73.9(7) . .
C5 C6 N2 Eu1 -43.4(7) . .
C8 C7 N2 C22 61.3(7) . .
C8 C7 N2 C6 -179.0(5) . .
C8 C7 N2 Eu1 -57.2(5) . .
O3 Eu1 N2 C22 77.3(4) . .
O2 Eu1 N2 C22 29.9(5) . .
O1 Eu1 N2 C22 0.3(4) . .
O1N Eu1 N2 C22 -144.9(4) . .
N3 Eu1 N2 C22 -76.8(4) . .
N1 Eu1 N2 C22 147.6(4) . .
N5 Eu1 N2 C22 -137.7(4) . .
N6 Eu1 N2 C22 131.4(4) . .
N4 Eu1 N2 C22 -56.8(4) . .
C23 Eu1 N2 C22 -6.5(4) . .
C27 Eu1 N2 C22 92.4(4) . .
O3 Eu1 N2 C6 -45.1(4) . .
O2 Eu1 N2 C6 -92.5(5) . .
O1 Eu1 N2 C6 -122.1(5) . .
O1N Eu1 N2 C6 92.7(5) . .
N3 Eu1 N2 C6 160.8(5) . .
N1 Eu1 N2 C6 25.2(4) . .
N5 Eu1 N2 C6 99.9(5) . .
N6 Eu1 N2 C6 9.0(5) . .
N4 Eu1 N2 C6 -179.2(4) . .
C23 Eu1 N2 C6 -128.9(5) . .
C27 Eu1 N2 C6 -30.0(4) . .
O3 Eu1 N2 C7 -164.0(4) . .
O2 Eu1 N2 C7 148.6(4) . .
O1 Eu1 N2 C7 119.0(4) . .
O1N Eu1 N2 C7 -26.2(4) . .
N3 Eu1 N2 C7 41.9(4) . .
N1 Eu1 N2 C7 -93.7(4) . .
N5 Eu1 N2 C7 -19.0(6) . .
N6 Eu1 N2 C7 -109.9(4) . .
N4 Eu1 N2 C7 61.9(4) . .
C23 Eu1 N2 C7 112.2(4) . .
C27 Eu1 N2 C7 -148.9(4) . .
C9 C8 N3 C12 3.2(9) . .
C7 C8 N3 C12 -173.4(6) . .
C9 C8 N3 Eu1 -174.5(5) . .
C7 C8 N3 Eu1 8.8(7) . .
C11 C12 N3 C8 -6.2(9) . .
C13 C12 N3 C8 167.2(6) . .
C11 C12 N3 Eu1 171.5(5) . .
C13 C12 N3 Eu1 -15.1(8) . .
O3 Eu1 N3 C8 -63.3(5) . .
O2 Eu1 N3 C8 -158.7(4) . .
O1 Eu1 N3 C8 -103.7(5) . .
O1N Eu1 N3 C8 69.9(5) . .
N1 Eu1 N3 C8 11.9(5) . .
N5 Eu1 N3 C8 128.4(4) . .
N6 Eu1 N3 C8 70.6(6) . .
N2 Eu1 N3 C8 -28.6(4) . .
N4 Eu1 N3 C8 171.1(5) . .
C23 Eu1 N3 C8 -86.4(5) . .
C27 Eu1 N3 C8 -48.9(6) . .
O3 Eu1 N3 C12 119.0(5) . .
O2 Eu1 N3 C12 23.6(5) . .
O1 Eu1 N3 C12 78.6(5) . .
O1N Eu1 N3 C12 -107.8(5) . .
N1 Eu1 N3 C12 -165.8(4) . .
N5 Eu1 N3 C12 -49.4(5) . .
N6 Eu1 N3 C12 -107.1(6) . .
N2 Eu1 N3 C12 153.6(5) . .
N4 Eu1 N3 C12 -6.7(4) . .
C23 Eu1 N3 C12 95.9(5) . .
C27 Eu1 N3 C12 133.4(5) . .
C25 C24 N4 C13 139.5(7) . .
C25 C24 N4 C14 -100.8(9) . .
C25 C24 N4 Eu1 18.3(9) . .
C12 C13 N4 C24 -164.7(7) . .
C12 C13 N4 C14 72.3(8) . .
C12 C13 N4 Eu1 -45.8(7) . .
C15 C14 N4 C24 68.2(10) . .
C15 C14 N4 C13 -171.4(7) . .
C15 C14 N4 Eu1 -50.9(9) . .
O3 Eu1 N4 C24 24.4(6) . .
O2 Eu1 N4 C24 -5.9(5) . .
O1 Eu1 N4 C24 74.4(5) . .
O1N Eu1 N4 C24 -146.7(5) . .
N3 Eu1 N4 C24 146.6(6) . .
N1 Eu1 N4 C24 -145.4(6) . .
N5 Eu1 N4 C24 -82.5(5) . .
N6 Eu1 N4 C24 -61.0(6) . .
N2 Eu1 N4 C24 127.0(5) . .
C23 Eu1 N4 C24 91.6(5) . .
C27 Eu1 N4 C24 -1.4(6) . .
O3 Eu1 N4 C13 -95.2(5) . .
O2 Eu1 N4 C13 -125.5(5) . .
O1 Eu1 N4 C13 -45.2(5) . .
O1N Eu1 N4 C13 93.8(5) . .
N3 Eu1 N4 C13 27.0(5) . .
N1 Eu1 N4 C13 95.0(6) . .
N5 Eu1 N4 C13 158.0(6) . .
N6 Eu1 N4 C13 179.4(5) . .
N2 Eu1 N4 C13 7.4(6) . .
C23 Eu1 N4 C13 -28.0(5) . .
C27 Eu1 N4 C13 -121.0(5) . .
O3 Eu1 N4 C14 146.7(5) . .
O2 Eu1 N4 C14 116.5(5) . .
O1 Eu1 N4 C14 -163.3(5) . .
O1N Eu1 N4 C14 -24.3(5) . .
N3 Eu1 N4 C14 -91.1(5) . .
N1 Eu1 N4 C14 -23.1(7) . .
N5 Eu1 N4 C14 39.9(5) . .
N6 Eu1 N4 C14 61.3(5) . .
N2 Eu1 N4 C14 -110.7(5) . .
C23 Eu1 N4 C14 -146.1(5) . .
C27 Eu1 N4 C14 121.0(5) . .
C16 C15 N5 C19 5.2(11) . .
C14 C15 N5 C19 -175.0(8) . .
C16 C15 N5 Eu1 -163.8(6) . .
C14 C15 N5 Eu1 16.0(10) . .
C18 C19 N5 C15 -6.5(10) . .
C20 C19 N5 C15 166.7(6) . .
C18 C19 N5 Eu1 162.4(5) . .
C20 C19 N5 Eu1 -24.4(7) . .
O3 Eu1 N5 C15 -156.8(5) . .
O2 Eu1 N5 C15 -106.4(6) . .
O1 Eu1 N5 C15 -61.3(6) . .
O1N Eu1 N5 C15 72.4(6) . .
N3 Eu1 N5 C15 12.8(6) . .
N1 Eu1 N5 C15 128.7(6) . .
N6 Eu1 N5 C15 169.8(6) . .
N2 Eu1 N5 C15 64.6(7) . .
N4 Eu1 N5 C15 -31.2(5) . .
C23 Eu1 N5 C15 -41.4(7) . .
C27 Eu1 N5 C15 -168.7(6) . .
O3 Eu1 N5 C19 34.4(6) . .
O2 Eu1 N5 C19 84.8(5) . .
O1 Eu1 N5 C19 129.9(5) . .
O1N Eu1 N5 C19 -96.4(5) . .
N3 Eu1 N5 C19 -155.9(5) . .
N1 Eu1 N5 C19 -40.1(5) . .
N6 Eu1 N5 C19 1.1(5) . .
N2 Eu1 N5 C19 -104.2(6) . .
N4 Eu1 N5 C19 160.0(6) . .
C23 Eu1 N5 C19 149.9(4) . .
C27 Eu1 N5 C19 22.5(5) . .
C1 C21 N6 C20 -176.5(6) . .
C1 C21 N6 C26 64.5(7) . .
C1 C21 N6 Eu1 -55.1(6) . .
C19 C20 N6 C21 73.8(7) . .
C19 C20 N6 C26 -164.8(5) . .
C19 C20 N6 Eu1 -43.6(6) . .
C27 C26 N6 C21 -102.5(7) . .
C27 C26 N6 C20 139.3(6) . .
C27 C26 N6 Eu1 15.7(8) . .
O3 Eu1 N6 C21 115.4(4) . .
O2 Eu1 N6 C21 -167.1(4) . .
O1 Eu1 N6 C21 143.7(4) . .
O1N Eu1 N6 C21 -28.0(4) . .
N3 Eu1 N6 C21 -28.6(6) . .
N1 Eu1 N6 C21 39.7(4) . .
N5 Eu1 N6 C21 -94.9(4) . .
N2 Eu1 N6 C21 56.1(4) . .
N4 Eu1 N6 C21 -115.8(4) . .
C23 Eu1 N6 C21 116.9(4) . .
C27 Eu1 N6 C21 112.7(5) . .
O3 Eu1 N6 C20 -127.0(5) . .
O2 Eu1 N6 C20 -49.5(4) . .
O1 Eu1 N6 C20 -98.7(5) . .
O1N Eu1 N6 C20 89.6(4) . .
N3 Eu1 N6 C20 88.9(6) . .
N1 Eu1 N6 C20 157.3(5) . .
N5 Eu1 N6 C20 22.6(4) . .
N2 Eu1 N6 C20 173.7(4) . .
N4 Eu1 N6 C20 1.8(5) . .
C23 Eu1 N6 C20 -125.5(5) . .
C27 Eu1 N6 C20 -129.7(5) . .
O3 Eu1 N6 C26 -6.1(4) . .
O2 Eu1 N6 C26 71.3(5) . .
O1 Eu1 N6 C26 22.1(5) . .
O1N Eu1 N6 C26 -149.5(5) . .
N3 Eu1 N6 C26 -150.2(5) . .
N1 Eu1 N6 C26 -81.9(5) . .
N5 Eu1 N6 C26 143.5(5) . .
N2 Eu1 N6 C26 -65.5(5) . .
N4 Eu1 N6 C26 122.7(5) . .
C23 Eu1 N6 C26 -4.6(6) . .
C27 Eu1 N6 C26 -8.9(4) . .
N7 C23 O1 Eu1 -153.0(5) . .
C22 C23 O1 Eu1 30.7(8) . .
O3 Eu1 O1 C23 -99.9(5) . .
O2 Eu1 O1 C23 -175.8(5) . .
O1N Eu1 O1 C23 40.9(6) . .
N3 Eu1 O1 C23 49.7(5) . .
N1 Eu1 O1 C23 -49.1(5) . .
N5 Eu1 O1 C23 141.8(5) . .
N6 Eu1 O1 C23 -126.9(5) . .
N2 Eu1 O1 C23 -15.9(4) . .
N4 Eu1 O1 C23 115.2(5) . .
C27 Eu1 O1 C23 -104.1(5) . .
N8 C25 O2 Eu1 -157.1(6) . .
C24 C25 O2 Eu1 25.8(10) . .
O3 Eu1 O2 C25 -167.7(5) . .
O1 Eu1 O2 C25 -90.8(5) . .
O1N Eu1 O2 C25 53.9(6) . .
N3 Eu1 O2 C25 -39.2(6) . .
N1 Eu1 O2 C25 152.3(5) . .
N5 Eu1 O2 C25 55.5(5) . .
N6 Eu1 O2 C25 122.0(5) . .
N2 Eu1 O2 C25 -118.7(5) . .
N4 Eu1 O2 C25 -10.1(5) . .
C23 Eu1 O2 C25 -92.2(5) . .
C27 Eu1 O2 C25 173.0(5) . .
N9 C27 O3 Eu1 -164.3(6) . .
C26 C27 O3 Eu1 19.3(10) . .
O2 Eu1 O3 C27 -86.8(6) . .
O1 Eu1 O3 C27 -166.5(6) . .
O1N Eu1 O3 C27 51.5(7) . .
N3 Eu1 O3 C27 154.7(6) . .
N1 Eu1 O3 C27 60.2(6) . .
N5 Eu1 O3 C27 -38.5(6) . .
N6 Eu1 O3 C27 -6.5(6) . .
N2 Eu1 O3 C27 124.5(6) . .
N4 Eu1 O3 C27 -115.8(6) . .
C23 Eu1 O3 C27 174.3(6) . .
O4N N2N O4N O6N -44(3) 2_754 .
O6N N2N O4N O6N -87(5) 2_754 .
O5N N2N O4N O6N -168(3) . .
O5N N2N O4N O6N 80(3) 2_754 .
O4N N2N O4N O5N 123.9(18) 2_754 .
O6N N2N O4N O5N 80(3) 2_754 .
O6N N2N O4N O5N 168(3) . .
O5N N2N O4N O5N -112(3) 2_754 .
O4N N2N O5N O4N -179(3) 2_754 .
O6N N2N O5N O4N -131(2) 2_754 .
O6N N2N O5N O4N -10(3) . .
O5N N2N O5N O4N 103.9(18) 2_754 .
O4N N2N O5N O6N -48(2) 2_754 2_754
O4N N2N O5N O6N 131(2) . 2_754
O6N N2N O5N O6N 121(3) . 2_754
O5N N2N O5N O6N -125.1(15) 2_754 2_754
O6N O4N O5N N2N 14(4) . .
O6N O4N O5N O6N -16(4) . 2_754
N2N O4N O5N O6N -30.0(11) . 2_754
O5N O4N O6N N2N -13(3) . .
N2N O4N O6N O5N -38.5(11) . 2_754
O5N O4N O6N O5N -51(4) . 2_754
O4N N2N O6N O4N 179(3) 2_754 .
O6N N2N O6N O4N 124(3) 2_754 .
O5N N2N O6N O4N 13(3) . .
O5N N2N O6N O4N -113(3) 2_754 .
O4N N2N O6N O5N -68(3) 2_754 2_754
O4N N2N O6N O5N 113(3) . 2_754
O6N N2N O6N O5N -123.3(18) 2_754 2_754
O5N N2N O6N O5N 125(3) . 2_754
O1N N1N O1N N1N 0.000(3) 7_655 7_655
O2N N1N O1N N1N -173(2) 7_655 7_655
N1N N1N O1N Eu1 119.0(17) 7_655 .
O1N N1N O1N Eu1 119.0(17) 7_655 .
O2N N1N O1N Eu1 -54(2) 7_655 .
O3 Eu1 O1N N1N 148.4(11) . 7_655
O2 Eu1 O1N N1N -96.3(12) . 7_655
O1 Eu1 O1N N1N 28.4(13) . 7_655
N3 Eu1 O1N N1N 19.7(11) . 7_655
N1 Eu1 O1N N1N 139.7(12) . 7_655
N5 Eu1 O1N N1N -98.0(12) . 7_655
N6 Eu1 O1N N1N -160.0(12) . 7_655
N2 Eu1 O1N N1N 78.7(12) . 7_655
N4 Eu1 O1N N1N -40.8(12) . 7_655
C23 Eu1 O1N N1N 42.8(12) . 7_655
C27 Eu1 O1N N1N 165.5(11) . 7_655
O3 Eu1 O1N N1N 61.9(17) . .
O2 Eu1 O1N N1N 177.1(15) . .
O1 Eu1 O1N N1N -58.1(17) . .
N3 Eu1 O1N N1N -66.9(16) . .
N1 Eu1 O1N N1N 53.2(16) . .
N5 Eu1 O1N N1N 175.5(16) . .
N6 Eu1 O1N N1N 113.4(16) . .
N2 Eu1 O1N N1N -7.9(16) . .
N4 Eu1 O1N N1N -127.3(16) . .
C23 Eu1 O1N N1N -43.7(17) . .
C27 Eu1 O1N N1N 78.9(16) . .
